data_7061665
loop_
_publ_author_name
'Zhang, Xiya'
'Lin, Xiangyang'

_publ_section_title
;
 Simple methods for the introduction of nitrate ester, amino and
 diazo-oxide substituents into dinitromethylpyrazole
;
_journal_issue 29
_journal_name_full 'New Journal of Chemistry'
_journal_page_first 14186
_journal_page_last 14191
_journal_paper_doi 10.1039/D2NJ02078E
_journal_volume 46
_journal_year 2022
_chemical_formula_moiety 'C4 H2 Cl K N6 O9'
_chemical_formula_sum 'C4 H2 Cl K N6 O9'
_chemical_formula_weight 352.646
_space_group_crystal_system monoclinic
_space_group_IT_number 14
_space_group_name_Hall '-P 2ybc'
_space_group_name_H-M_alt 'P 1 21/c 1'
_symmetry_Int_Tables_number 14
_atom_sites_solution_primary iterative
_audit_creation_date 2022-05-21
_audit_creation_method
;
Olex2 1.5
(compiled 2021.08.20 svn.r13c46975 for OlexSys, GUI svn.r6394)
;
_audit_update_record
;
2022-06-06 deposited with the CCDC.	2022-06-24 downloaded from the CCDC.
;
_cell_angle_alpha 90
_cell_angle_beta 102.99(1)
_cell_angle_gamma 90
_cell_formula_units_Z 4
_cell_length_a 11.100(3)
_cell_length_b 15.461(3)
_cell_length_c 6.9205(19)
_cell_measurement_reflns_used 1796
_cell_measurement_temperature 170
_cell_measurement_theta_max 25.16
_cell_measurement_theta_min 2.30
_cell_volume 1157.3(5)
_computing_cell_refinement 'SAINT V8.40A (Bruker, 2019)'
_computing_data_reduction 'SAINT V8.40A (Bruker, 2019)'
_computing_molecular_graphics 'Olex2 1.5 (Dolomanov et al., 2009)'
_computing_publication_material 'Olex2 1.5 (Dolomanov et al., 2009)'
_computing_structure_refinement 'olex2.refine 1.5 (Bourhis et al., 2015)'
_computing_structure_solution 'olex2.solve 1.5 (Bourhis et al., 2015)'
_diffrn_ambient_temperature 170.00
_diffrn_measured_fraction_theta_full 0.9990
_diffrn_measured_fraction_theta_max 0.9939
_diffrn_measurement_device_type 'Bruker APEX-II CCD'
_diffrn_measurement_method '\f and \w scans'
_diffrn_radiation_type 'Mo K\a'
_diffrn_radiation_wavelength 0.71073
_diffrn_reflns_av_R_equivalents 0.0849
_diffrn_reflns_av_unetI/netI 0.0855
_diffrn_reflns_Laue_measured_fraction_full 0.9990
_diffrn_reflns_Laue_measured_fraction_max 0.9939
_diffrn_reflns_limit_h_max 13
_diffrn_reflns_limit_h_min -13
_diffrn_reflns_limit_k_max 18
_diffrn_reflns_limit_k_min -18
_diffrn_reflns_limit_l_max 7
_diffrn_reflns_limit_l_min -8
_diffrn_reflns_number 7926
_diffrn_reflns_point_group_measured_fraction_full 0.9990
_diffrn_reflns_point_group_measured_fraction_max 0.9939
_diffrn_reflns_theta_full 25.2417
_diffrn_reflns_theta_max 25.44
_diffrn_reflns_theta_min 1.88
_diffrn_source_current 1.4
_diffrn_source_power 0.07
_diffrn_source_voltage 50.0
_diffrn_standards_number 0
_exptl_absorpt_coefficient_mu 0.755
_exptl_absorpt_correction_T_max 0.7452
_exptl_absorpt_correction_T_min 0.6468
_exptl_absorpt_correction_type none
_exptl_absorpt_process_details
;
SADABS-2016/2 (Bruker,2016/2) was used for absorption correction.
wR2(int) was 0.1322 before and 0.0751 after correction.
The Ratio of minimum to maximum transmission is 0.8680.
The \l/2 correction factor is Not present.
;
_exptl_crystal_colour colourless
_exptl_crystal_colour_primary colourless
_exptl_crystal_density_diffrn 2.024
_exptl_crystal_description needle
_exptl_crystal_F_000 705.915
_exptl_crystal_size_max 0.11
_exptl_crystal_size_mid 0.08
_exptl_crystal_size_min 0.03
_refine_diff_density_max 0.7131
_refine_diff_density_min -0.8166
_refine_diff_density_rms 0.1989
_refine_ls_d_res_high 0.8274
_refine_ls_d_res_low 10.8160
_refine_ls_goodness_of_fit_ref 1.1287
_refine_ls_hydrogen_treatment refall
_refine_ls_matrix_type full
_refine_ls_number_constraints 0
_refine_ls_number_parameters 198
_refine_ls_number_reflns 2128
_refine_ls_number_restraints 2
_refine_ls_restrained_S_all 1.1282
_refine_ls_R_factor_all 0.0975
_refine_ls_R_factor_gt 0.0501
_refine_ls_shift/su_max -0.0007
_refine_ls_shift/su_mean 0.0001
_refine_ls_structure_factor_coef Fsqd
_refine_ls_weighting_details 'w=1/[\s^2^(Fo^2^)+(0.0195P)^2^+0.7005P] where P=(Fo^2^+2Fc^2^)/3'
_refine_ls_weighting_scheme calc
_refine_ls_wR_factor_gt 0.0804
_refine_ls_wR_factor_ref 0.1027
_reflns_Friedel_coverage 0.0
_reflns_limit_h_max 12
_reflns_limit_h_min -13
_reflns_limit_k_max 18
_reflns_limit_k_min 0
_reflns_limit_l_max 8
_reflns_limit_l_min 0
_reflns_number_gt 1419
_reflns_number_total 2128
_reflns_threshold_expression I>=2u(I)
_cod_data_source_file d2nj02078e2.cif
_cod_data_source_block K
_cod_database_code 7061665
_olex2_refinement_description
;
1. Restrained distances
 O9-H9a
 0.87 with sigma of 0.02
 O9-H9b
 0.87 with sigma of 0.02
;
_olex2_submission_special_instructions 'No special instructions were received'

loop_
_space_group_symop_id
_space_group_symop_operation_xyz
1 x,y,z
2 -x,y+1/2,-z+1/2
3 -x,-y,-z
4 x,-y-1/2,z-1/2

loop_
_atom_site_label
_atom_site_type_symbol
_atom_site_fract_x
_atom_site_fract_y
_atom_site_fract_z
_atom_site_U_iso_or_equiv
_atom_site_adp_type
_atom_site_occupancy
_atom_site_refinement_flags_posn
K1 K 1.03064(9) 0.35849(7) 0.36873(14) 0.0252(3) Uani 1.000000 .
O7 O 0.3108(3) 0.3022(2) 0.4546(4) 0.0278(8) Uani 1.000000 .
O1 O 0.7468(3) 0.5211(2) 0.6608(4) 0.0286(8) Uani 1.000000 .
O4 O 0.7616(3) 0.2356(2) 0.7586(4) 0.0296(8) Uani 1.000000 .
O3 O 0.9201(3) 0.2901(2) 0.6635(5) 0.0314(8) Uani 1.000000 .
O2 O 0.9143(3) 0.4586(2) 0.6172(5) 0.0318(8) Uani 1.000000 .
O6 O 0.6821(3) 0.4465(2) 1.2400(4) 0.0315(8) Uani 1.000000 .
N2 N 0.8162(3) 0.2980(2) 0.7014(5) 0.0219(9) Uani 1.000000 .
O8 O 0.2462(3) 0.3580(2) 0.7007(4) 0.0308(8) Uani 1.000000 .
O5 O 0.8224(3) 0.4272(2) 1.0689(4) 0.0353(9) Uani 1.000000 .
N1 N 0.8090(3) 0.4542(2) 0.6522(5) 0.0221(9) Uani 1.000000 .
N4 N 0.6430(3) 0.3790(2) 0.7429(5) 0.0202(9) Uani 1.000000 .
N6 N 0.3279(3) 0.3366(2) 0.6178(5) 0.0214(9) Uani 1.000000 .
N5 N 0.5398(3) 0.3547(2) 0.6139(5) 0.0205(9) Uani 1.000000 .
N3 N 0.7153(4) 0.4249(2) 1.0898(5) 0.0254(9) Uani 1.000000 .
C2 C 0.6213(4) 0.3943(3) 0.9266(6) 0.0187(10) Uani 1.000000 .
C3 C 0.4986(4) 0.3804(3) 0.9185(6) 0.0182(10) Uani 1.000000 .
C1 C 0.7559(4) 0.3760(3) 0.6837(6) 0.0210(10) Uani 1.000000 .
O9 O 1.0968(4) 0.3456(4) 0.0159(6) 0.0610(13) Uani 1.000000 D
C4 C 0.4542(4) 0.3568(3) 0.7196(6) 0.0209(10) Uani 1.000000 .
Cl1 Cl 0.42254(10) 0.38892(8) 1.10372(16) 0.0261(3) Uani 1.000000 .
H9a H 1.166(4) 0.366(5) 0.000(11) 0.12(3) Uiso 1.000000 D
H9b H 1.045(6) 0.364(6) -0.089(8) 0.16(4) Uiso 1.000000 D

loop_
_atom_site_aniso_label
_atom_site_aniso_U_11
_atom_site_aniso_U_22
_atom_site_aniso_U_33
_atom_site_aniso_U_12
_atom_site_aniso_U_13
_atom_site_aniso_U_23
K1 0.0227(6) 0.0299(6) 0.0232(5) -0.0025(5) 0.0057(4) -0.0033(5)
O7 0.033(2) 0.027(2) 0.0211(17) -0.0037(15) 0.0007(15) -0.0041(15)
O1 0.036(2) 0.021(2) 0.0330(19) 0.0064(16) 0.0163(16) 0.0036(15)
O4 0.044(2) 0.020(2) 0.0276(18) -0.0040(16) 0.0130(16) 0.0019(15)
O3 0.026(2) 0.034(2) 0.038(2) 0.0091(16) 0.0157(16) 0.0013(16)
O2 0.023(2) 0.033(2) 0.045(2) -0.0063(16) 0.0182(16) -0.0073(17)
O6 0.036(2) 0.036(2) 0.0213(18) 0.0024(16) 0.0029(15) -0.0077(15)
N2 0.028(2) 0.021(2) 0.017(2) 0.0044(18) 0.0072(17) -0.0003(17)
O8 0.0225(19) 0.044(2) 0.0277(18) 0.0027(16) 0.0095(15) 0.0024(16)
O5 0.023(2) 0.053(3) 0.0279(19) -0.0091(17) -0.0001(15) 0.0056(17)
N1 0.022(2) 0.024(2) 0.020(2) 0.0020(18) 0.0044(17) -0.0021(17)
N4 0.019(2) 0.019(2) 0.023(2) -0.0009(16) 0.0073(17) -0.0021(17)
N6 0.023(2) 0.018(2) 0.022(2) -0.0020(17) 0.0034(18) 0.0038(17)
N5 0.021(2) 0.021(2) 0.0185(19) 0.0014(17) 0.0021(16) -0.0018(16)
N3 0.027(2) 0.023(2) 0.024(2) -0.0002(18) 0.0011(18) 0.0054(18)
C2 0.020(3) 0.015(2) 0.019(2) 0.0006(19) 0.0009(19) -0.0012(18)
C3 0.020(3) 0.017(3) 0.020(2) -0.0007(19) 0.0090(19) 0.0015(19)
C1 0.018(3) 0.019(3) 0.028(3) 0.001(2) 0.010(2) 0.003(2)
O9 0.029(2) 0.121(4) 0.037(2) -0.019(3) 0.015(2) -0.002(3)
C4 0.020(3) 0.020(3) 0.023(2) 0.003(2) 0.008(2) 0.001(2)
Cl1 0.0289(7) 0.0312(7) 0.0210(6) -0.0029(5) 0.0114(5) -0.0036(5)

loop_
_atom_type_symbol
_atom_type_scat_dispersion_real
_atom_type_scat_dispersion_imag
_atom_type_scat_Cromer_Mann_a1
_atom_type_scat_Cromer_Mann_a2
_atom_type_scat_Cromer_Mann_a3
_atom_type_scat_Cromer_Mann_a4
_atom_type_scat_Cromer_Mann_b1
_atom_type_scat_Cromer_Mann_b2
_atom_type_scat_Cromer_Mann_b3
_atom_type_scat_Cromer_Mann_b4
_atom_type_scat_Cromer_Mann_c
_atom_type_scat_source
_atom_type_scat_dispersion_source
C 0.00347 0.00161 2.31000 1.02000 1.58860 0.86500 20.84390 10.20750 0.56870 51.65120 0.21560 'International Tables Volume C Table 6.1.1.4 (pp. 500-502)' 'Henke, Gullikson and Davis, At. Data and Nucl. Data Tables, 1993, 54, 2'
Cl 0.14873 0.16029 11.46040 7.19640 6.25560 1.64550 0.01040 1.16620 18.51940 47.77840 -9.55740 'International Tables Volume C Table 6.1.1.4 (pp. 500-502)' 'Henke, Gullikson and Davis, At. Data and Nucl. Data Tables, 1993, 54, 2'
H 0.00000 0.00000 0.49300 0.32291 0.14019 0.04081 10.51090 26.12570 3.14236 57.79970 0.00304 'International Tables Volume C Table 6.1.1.4 (pp. 500-502)' 'Henke, Gullikson and Davis, At. Data and Nucl. Data Tables, 1993, 54, 2'
K 0.21174 0.26561 8.21860 7.43980 1.05190 0.86590 12.79490 0.77480 213.18700 41.68410 1.42280 'International Tables Volume C Table 6.1.1.4 (pp. 500-502)' 'Henke, Gullikson and Davis, At. Data and Nucl. Data Tables, 1993, 54, 2'
N 0.00653 0.00323 12.21260 3.13220 2.01250 1.16630 0.00570 9.89330 28.99750 0.58260 -11.52900 'International Tables Volume C Table 6.1.1.4 (pp. 500-502)' 'Henke, Gullikson and Davis, At. Data and Nucl. Data Tables, 1993, 54, 2'
O 0.01158 0.00611 3.04850 2.28680 1.54630 0.86700 13.27710 5.70110 0.32390 32.90890 0.25080 'International Tables Volume C Table 6.1.1.4 (pp. 500-502)' 'Henke, Gullikson and Davis, At. Data and Nucl. Data Tables, 1993, 54, 2'

loop_
_geom_angle_atom_site_label_1
_geom_angle_atom_site_label_2
_geom_angle_atom_site_label_3
_geom_angle
_geom_angle_site_symmetry_1
_geom_angle_site_symmetry_3
_geom_angle_publ_flag
O1 K1 O7 54.44(8) 3_766 1_655 ?
O4 K1 O7 137.27(9) 4_565 1_655 ?
O4 K1 O1 160.86(8) 4_565 3_766 ?
O3 K1 O7 99.69(9) 4_565 1_655 ?
O3 K1 O7 109.38(9) . 1_655 ?
O3 K1 O1 138.50(9) . 3_766 ?
O3 K1 O1 135.04(8) 4_565 3_766 ?
O3 K1 O4 41.28(8) 4_565 4_565 ?
O3 K1 O4 58.32(9) . 4_565 ?
O2 K1 O7 126.97(9) . 1_655 ?
O2 K1 O7 94.10(9) 3_766 1_655 ?
O2 K1 O1 42.08(8) 3_766 3_766 ?
O2 K1 O1 100.89(9) . 3_766 ?
O2 K1 O4 82.33(8) . 4_565 ?
O2 K1 O4 128.41(9) 3_766 4_565 ?
O2 K1 O3 122.86(9) . 4_565 ?
O2 K1 O3 151.08(10) 3_766 4_565 ?
O2 K1 O3 55.40(9) . . ?
O2 K1 O3 117.84(9) 3_766 . ?
O8 K1 O7 41.64(8) 1_655 1_655 ?
O8 K1 O1 62.28(8) 1_655 3_766 ?
O8 K1 O4 136.83(9) 1_655 4_565 ?
O8 K1 O3 80.92(9) 1_655 . ?
O8 K1 O3 125.35(10) 1_655 4_565 ?
O8 K1 O2 85.90(9) 1_655 . ?
O8 K1 O2 81.15(10) 1_655 3_766 ?
O5 K1 O7 145.00(9) 1_554 1_655 ?
O5 K1 O1 104.22(9) 1_554 3_766 ?
O5 K1 O4 57.39(9) 1_554 4_565 ?
O5 K1 O3 75.85(10) 1_554 4_565 ?
O5 K1 O3 104.25(9) 1_554 . ?
O5 K1 O2 80.63(10) 1_554 . ?
O5 K1 O2 78.27(10) 1_554 3_766 ?
O5 K1 O8 158.79(10) 1_554 1_655 ?
N6 K1 O7 21.23(7) 1_655 1_655 ?
N6 K1 O1 53.10(8) 1_655 3_766 ?
N6 K1 O4 144.50(9) 1_655 4_565 ?
N6 K1 O3 97.33(9) 1_655 . ?
N6 K1 O3 115.97(10) 1_655 4_565 ?
N6 K1 O2 105.76(9) 1_655 . ?
N6 K1 O2 84.60(9) 1_655 3_766 ?
N6 K1 O8 20.81(8) 1_655 1_655 ?
N6 K1 O5 156.95(9) 1_655 1_554 ?
O9 K1 O7 72.19(11) . 1_655 ?
O9 K1 O7 62.80(9) 4_566 1_655 ?
O9 K1 O1 66.93(11) . 3_766 ?
O9 K1 O1 117.22(10) 4_566 3_766 ?
O9 K1 O4 100.15(11) . 4_565 ?
O9 K1 O4 77.10(10) 4_566 4_565 ?
O9 K1 O3 70.29(12) . 4_565 ?
O9 K1 O3 55.14(10) 4_566 4_565 ?
O9 K1 O3 151.20(13) . . ?
O9 K1 O3 61.71(9) 4_566 . ?
O9 K1 O2 147.17(14) . . ?
O9 K1 O2 151.89(11) 4_566 3_766 ?
O9 K1 O2 90.25(13) . 3_766 ?
O9 K1 O2 115.41(9) 4_566 . ?
O9 K1 O8 111.63(11) . 1_655 ?
O9 K1 O8 70.93(11) 4_566 1_655 ?
O9 K1 O5 73.73(12) . 1_554 ?
O9 K1 O5 129.82(11) 4_566 1_554 ?
O9 K1 N6 68.15(10) 4_566 1_655 ?
O9 K1 N6 91.19(11) . 1_655 ?
N6 O7 K1 89.8(2) . 1_455 ?
N1 O1 K1 92.1(2) . 3_766 ?
N2 O4 K1 86.2(2) . 4_566 ?
N2 O3 K1 107.0(2) . 4_566 ?
N2 O3 K1 133.8(3) . . ?
N1 O2 K1 131.6(3) . . ?
N1 O2 K1 104.3(2) . 3_766 ?
O3 N2 O4 121.9(4) . . ?
C1 N2 O4 116.4(3) . . ?
C1 N2 O3 121.6(4) . . ?
N6 O8 K1 101.2(2) . 1_455 ?
N3 O5 K1 122.3(3) . 1_556 ?
O2 N1 O1 121.0(4) . . ?
C1 N1 O1 117.1(3) . . ?
C1 N1 O2 122.0(4) . . ?
C2 N4 N5 111.4(3) . . ?
C1 N4 N5 118.8(3) . . ?
C1 N4 C2 129.3(4) . . ?
O7 N6 K1 69.0(2) . 1_455 ?
O8 N6 K1 58.0(2) . 1_455 ?
O8 N6 O7 124.9(4) . . ?
C4 N6 K1 161.8(3) . 1_455 ?
C4 N6 O7 118.3(3) . . ?
C4 N6 O8 116.8(4) . . ?
C4 N5 N4 103.8(3) . . ?
O5 N3 O6 125.1(4) . . ?
C2 N3 O6 117.0(4) . . ?
C2 N3 O5 117.9(4) . . ?
N3 C2 N4 122.7(4) . . ?
C3 C2 N4 108.5(4) . . ?
C3 C2 N3 128.7(4) . . ?
C4 C3 C2 102.0(3) . . ?
Cl1 C3 C2 128.3(3) . . ?
Cl1 C3 C4 129.7(3) . . ?
N1 C1 N2 124.4(4) . . ?
N4 C1 N2 117.0(4) . . ?
N4 C1 N1 117.2(4) . . ?
H9a O9 K1 116(5) . 4_565 ?
H9a O9 K1 121(5) . . ?
H9b O9 K1 118(6) . . ?
H9b O9 K1 89(6) . 4_565 ?
H9b O9 H9a 103(7) . . ?
N5 C4 N6 117.4(4) . . ?
C3 C4 N6 128.3(4) . . ?
C3 C4 N5 114.3(4) . . ?

loop_
_geom_bond_atom_site_label_1
_geom_bond_atom_site_label_2
_geom_bond_distance
_geom_bond_site_symmetry_2
_geom_bond_publ_flag
K1 O7 3.154(3) 1_655 ?
K1 O1 3.136(3) 3_766 ?
K1 O4 3.255(3) 4_565 ?
K1 O3 2.831(3) 4_565 ?
K1 O3 2.812(3) . ?
K1 O2 2.831(3) . ?
K1 O2 2.891(3) 3_766 ?
K1 O8 2.921(3) 1_655 ?
K1 O5 2.936(3) 1_554 ?
K1 N6 3.379(4) 1_655 ?
K1 O9 3.346(5) 4_566 ?
K1 O9 2.710(4) . ?
O7 N6 1.224(4) . ?
O1 N1 1.253(4) . ?
O4 N2 1.250(4) . ?
O3 N2 1.246(4) . ?
O2 N1 1.247(4) . ?
O6 N3 1.225(4) . ?
N2 C1 1.371(5) . ?
O8 N6 1.224(4) . ?
O5 N3 1.230(4) . ?
N1 C1 1.384(5) . ?
N4 N5 1.338(5) . ?
N4 C2 1.367(5) . ?
N4 C1 1.404(5) . ?
N6 C4 1.454(5) . ?
N5 C4 1.323(5) . ?
N3 C2 1.434(5) . ?
C2 C3 1.367(6) . ?
C3 C4 1.402(6) . ?
C3 Cl1 1.692(4) . ?
O9 H9a 0.857(19) . ?
O9 H9b 0.867(19) . ?

loop_
_geom_torsion_atom_site_label_1
_geom_torsion_atom_site_label_2
_geom_torsion_atom_site_label_3
_geom_torsion_atom_site_label_4
_geom_torsion
_geom_torsion_site_symmetry_1
_geom_torsion_site_symmetry_2
_geom_torsion_site_symmetry_3
_geom_torsion_site_symmetry_4
_geom_torsion_publ_flag
K1 O7 N6 O8 16.0(3) 1_455 . . . ?
K1 O7 N6 C4 -161.6(2) 1_455 . . . ?
K1 O1 N1 O2 -7.4(2) 3_766 . . . ?
K1 O1 N1 C1 172.4(2) 3_766 . . . ?
K1 O4 N2 O3 18.2(2) 4_566 . . . ?
K1 O4 N2 C1 -161.5(2) 4_566 . . . ?
K1 O3 N2 O4 -22.0(3) 4_566 . . . ?
K1 O3 N2 O4 140.9(3) . . . . ?
K1 O3 N2 C1 157.7(3) 4_566 . . . ?
K1 O3 N2 C1 -39.5(4) . . . . ?
K1 O2 N1 O1 8.3(3) 3_766 . . . ?
K1 O2 N1 O1 -137.2(3) . . . . ?
K1 O2 N1 C1 -171.5(2) 3_766 . . . ?
K1 O2 N1 C1 43.0(4) . . . . ?
K1 O8 N6 O7 -17.7(3) 1_455 . . . ?
K1 O8 N6 C4 160.0(2) 1_455 . . . ?
K1 O5 N3 O6 47.4(3) 1_556 . . . ?
K1 O5 N3 C2 -132.5(3) 1_556 . . . ?
K1 N6 C4 N5 -94.8(8) 1_455 . . . ?
K1 N6 C4 C3 83.8(8) 1_455 . . . ?
O7 N6 C4 N5 14.6(4) . . . . ?
O7 N6 C4 C3 -166.8(4) . . . . ?
O1 N1 C1 N2 -172.3(3) . . . . ?
O1 N1 C1 N4 -6.5(4) . . . . ?
O4 N2 C1 N1 169.7(3) . . . . ?
O4 N2 C1 N4 3.8(4) . . . . ?
O3 N2 C1 N1 -10.0(5) . . . . ?
O3 N2 C1 N4 -175.8(4) . . . . ?
O2 N1 C1 N2 7.5(5) . . . . ?
O2 N1 C1 N4 173.3(4) . . . . ?
O6 N3 C2 N4 171.1(4) . . . . ?
O6 N3 C2 C3 -4.6(5) . . . . ?
N2 C1 N4 N5 -84.3(4) . . . . ?
N2 C1 N4 C2 87.2(5) . . . . ?
O8 N6 C4 N5 -163.2(4) . . . . ?
O8 N6 C4 C3 15.4(5) . . . . ?
O5 N3 C2 N4 -9.0(4) . . . . ?
O5 N3 C2 C3 175.2(4) . . . . ?
N1 C1 N4 N5 108.8(4) . . . . ?
N1 C1 N4 C2 -79.7(5) . . . . ?
N4 N5 C4 N6 177.6(3) . . . . ?
N4 N5 C4 C3 -1.2(4) . . . . ?
N4 C2 C3 C4 -0.1(4) . . . . ?
N4 C2 C3 Cl1 179.3(2) . . . . ?
N6 C4 C3 C2 -177.8(5) . . . . ?
N6 C4 C3 Cl1 2.8(6) . . . . ?
N5 C4 C3 C2 0.9(4) . . . . ?
N5 C4 C3 Cl1 -178.6(3) . . . . ?
N3 C2 C3 C4 176.2(5) . . . . ?
N3 C2 C3 Cl1 -4.4(5) . . . . ?

loop_
_restr_distance_atom_site_label_1
_restr_distance_atom_site_label_2
_restr_distance_site_symmetry_2
_restr_distance_target
_restr_distance_target_weight_param
_restr_distance_diff
O9 H9a 1 0.8700 0.0200 0.0126
O9 H9b 1 0.8700 0.0200 0.0033
